data_7013828
loop_
_publ_author_name
'Ruhlmann, Laurent'
'Canny, Jacqueline'
'Vaissermann, Jacqueline'
'Thouvenot, Ren\'e'

_publ_section_title
;
 Mixed-metal sandwich complexes [M(II)2(H2O)2Fe(III)2(P2W15O56)2]14-
 (M(II) = Co, Mn): synthesis and stability. The molecular structure of
 [M(II)2(H2O)2Fe(III)2(P2W15O56)2]14-.
;
_journal_issue 5
_journal_name_full 'Dalton transactions (Cambridge, England : 2003)'
_journal_page_first 794
_journal_page_last 800
_journal_paper_doi 10.1039/b315088g
_journal_year 2004
_chemical_compound_source
;
?
;
_chemical_formula_moiety
;
' Co2(H2O)2 Fe2 P4 W30 O112  14-, Na14  14+, (H2O)64'
;
_chemical_formula_sum 'Co2 Fe2 H132 Na14 O178 P4 W30'
_chemical_formula_weight 9171.8
_chemical_name_systematic
;
?
;
_space_group_IT_number 2
_symmetry_cell_setting triclinic
_symmetry_space_group_name_Hall '-P 1'
_symmetry_space_group_name_H-M 'P -1'
_atom_sites_solution_hydrogens none
_atom_sites_solution_primary direct
_atom_sites_solution_secondary difmap
_cell_angle_alpha 92.352(9)
_cell_angle_beta 95.650(9)
_cell_angle_gamma 118.634(8)
_cell_formula_units_Z 1
_cell_length_a 13.6645(16)
_cell_length_b 13.8257(16)
_cell_length_c 21.173(2)
_cell_measurement_reflns_used 100
_cell_measurement_temperature 295
_cell_measurement_theta_max 20
_cell_measurement_theta_min 3
_cell_volume 3475.9(7)
_computing_cell_refinement
;
Denzo/Scalepack (Otwinowski & Minor, 1996)
;
_computing_data_collection
;
COLLECT (Nonius BV, 1997)
;
_computing_data_reduction
;
Denzo/Scalepack (Otwinowski & Minor, 1996)
;
_computing_molecular_graphics
;
CAMERON (Watkin et al 1996)
;
_computing_publication_material
;
CRYSTALS (Watkin et al 2001)
;
_computing_structure_refinement
;
CRYSTALS (Watkin et al 2001)
;
_computing_structure_solution
;
SIR97 (Altomare et al, 1999)
;
_diffrn_ambient_temperature 295
_diffrn_measured_fraction_theta_full 0.995
_diffrn_measured_fraction_theta_max 0.966
_diffrn_measurement_device_type
;
Nonius Kappa CCD
;
_diffrn_measurement_method \w
_diffrn_radiation_monochromator graphite
_diffrn_radiation_type 'Mo K\a'
_diffrn_radiation_wavelength 0.71073
_diffrn_reflns_av_R_equivalents 0.023
_diffrn_reflns_limit_h_max 16
_diffrn_reflns_limit_h_min -17
_diffrn_reflns_limit_k_max 17
_diffrn_reflns_limit_k_min -17
_diffrn_reflns_limit_l_max 27
_diffrn_reflns_limit_l_min -27
_diffrn_reflns_number 30646
_diffrn_reflns_theta_full 21.037
_diffrn_reflns_theta_max 27.500
_diffrn_reflns_theta_min 1.687
_diffrn_standards_decay_% 0.00
_diffrn_standards_interval_count 0
_diffrn_standards_interval_time 0
_diffrn_standards_number 0
_exptl_absorpt_coefficient_mu 25.4
_exptl_absorpt_correction_T_max 1
_exptl_absorpt_correction_T_min 0.82
_exptl_absorpt_correction_type refdelf
_exptl_absorpt_process_details
;
DIFABS (Walker & Stuart, 1983)
;
_exptl_crystal_colour ' dark orange '
_exptl_crystal_density_diffrn 4.38
_exptl_crystal_description ' stick '
_exptl_crystal_size_max 0.52
_exptl_crystal_size_mid 0.28
_exptl_crystal_size_min 0.25
_refine_diff_density_max 5.16
_refine_diff_density_min -6.45
_refine_ls_extinction_method None
_refine_ls_goodness_of_fit_ref 1.0657
_refine_ls_matrix_type full
_refine_ls_number_parameters 429
_refine_ls_number_reflns 7195
_refine_ls_R_factor_all 0.1515
_refine_ls_R_factor_gt 0.0795
_refine_ls_shift/su_max 0.007025
_refine_ls_structure_factor_coef F
_refine_ls_weighting_details
;
Method = Prince modified Chebychev polynomial, (Watkin, 1994)
W = [weight] * [1-(deltaF/6*sigmaF)^2]^2

1.06 0.975 0.624
;
_refine_ls_weighting_scheme calc
_refine_ls_wR_factor_all 0.1558
_refine_ls_wR_factor_gt 0.0894
_refine_ls_wR_factor_ref 0.0894
_reflns_limit_h_max 17
_reflns_limit_h_min -17
_reflns_limit_k_max 17
_reflns_limit_k_min -17
_reflns_limit_l_max 27
_reflns_limit_l_min 0
_reflns_number_gt 7195
_reflns_number_total 15433
_reflns_threshold_expression I>3.00u(I)
_cod_data_source_file b315088g.txt
_cod_data_source_block compound_Co2Fe2P4W30
_cod_depositor_comments
;
The following automatic conversions were performed:
'_symmetry_cell_setting' value 'Triclinic' changed to 'triclinic'
according to '/home/saulius/struct/CIF-dictionaries/cif_core.dic'
dictionary named 'cif_core.dic' version 2.4.1 from 2010-06-29.

Automatic conversion script
Id: cif_fix_enum 1527 2010-12-29 10:47:43Z saulius 
;
_cod_original_cell_volume 3476.0(7)
_cod_original_sg_symbol_H-M 'P -1 '
_cod_original_formula_sum ' H132 Co2 Fe2 Na14 O178 P4 W30 '
_cod_database_code 7013828
_refine_ls_r_factor_ref 0.0795
_reflns_number_all 15419

loop_
_symmetry_equiv_pos_as_xyz
x,y,z
-x,-y,-z

loop_
_atom_site_label
_atom_site_type_symbol
_atom_site_fract_x
_atom_site_fract_y
_atom_site_fract_z
_atom_site_U_iso_or_equiv
_atom_site_occupancy
_atom_site_adp_type
_atom_site_attached_hydrogens
W1 W 0.44944(13) 0.80309(14) 0.92296(6) 0.0279 1.0000 Uani .
W2 W 0.63553(13) 0.71092(14) 0.95628(6) 0.0283 1.0000 Uani .
W3 W 0.72470(13) 0.97004(14) 0.91319(6) 0.0298 1.0000 Uani .
W4 W 0.28301(12) 0.56404(13) 0.80271(6) 0.0218 1.0000 Uani .
W5 W 0.38060(12) 0.84588(12) 0.75622(6) 0.0217 1.0000 Uani .
W6 W 0.65163(12) 1.01012(12) 0.74611(6) 0.0229 1.0000 Uani .
W7 W 0.85287(12) 0.90804(12) 0.78289(6) 0.0222 1.0000 Uani .
W8 W 0.76429(12) 0.65236(13) 0.82499(6) 0.0218 1.0000 Uani .
W9 W 0.46617(12) 0.47257(12) 0.83577(6) 0.0217 1.0000 Uani .
W10 W 0.23633(11) 0.46181(11) 0.62880(6) 0.0163 1.0000 Uani .
W11 W 0.33681(11) 0.74116(12) 0.58112(6) 0.0179 1.0000 Uani .
W12 W 0.60679(11) 0.90341(11) 0.57101(6) 0.0170 1.0000 Uani .
W13 W 0.80502(11) 0.80425(11) 0.61008(6) 0.0161 1.0000 Uani .
W14 W 0.71887(11) 0.54846(11) 0.65262(5) 0.0147 1.0000 Uani .
W15 W 0.41894(11) 0.37026(11) 0.66372(6) 0.0152 1.0000 Uani .
Co1 Co 0.3650(4) 0.4190(4) 0.50459(19) 0.0165(9) 1.0000 Uiso .
Fe1 Fe 0.4564(4) 0.6636(4) 0.46296(18) 0.0122(9) 1.0000 Uiso .
P1 P 0.5682(7) 0.7478(7) 0.7988(4) 0.0150(17) 1.0000 Uiso .
P2 P 0.5193(7) 0.6325(7) 0.6117(4) 0.0179(17) 1.0000 Uiso .
O1 O 0.366(2) 0.813(2) 0.9730(11) 0.028(5) 1.0000 Uiso .
O2 O 0.674(2) 0.674(2) 1.0257(12) 0.030(6) 1.0000 Uiso .
O3 O 0.811(2) 1.087(2) 0.9583(13) 0.037(6) 1.0000 Uiso .
O4 O 0.5180(19) 0.7365(19) 0.977(1) 0.019(5) 1.0000 Uiso .
O5 O 0.736(2) 0.862(2) 0.971(1) 0.021(5) 1.0000 Uiso .
O6 O 0.591(3) 0.943(3) 0.9509(14) 0.044(7) 1.0000 Uiso .
O7 O 0.524(2) 0.580(2) 0.9111(11) 0.028(5) 1.0000 Uiso .
O8 O 0.733(2) 0.706(2) 0.9026(11) 0.024(5) 1.0000 Uiso .
O9 O 0.351(2) 0.661(2) 0.8826(11) 0.025(5) 1.0000 Uiso .
O10 O 0.587(2) 0.791(2) 0.869(1) 0.022(5) 1.0000 Uiso .
O11 O 0.8189(19) 0.9444(19) 0.865(1) 0.018(5) 1.0000 Uiso .
O12 O 0.420(2) 0.861(2) 0.8474(12) 0.033(6) 1.0000 Uiso .
O13 O 0.679(2) 1.015(2) 0.8409(12) 0.035(6) 1.0000 Uiso .
O14 O 0.448(2) 0.357(2) 0.8694(12) 0.033(6) 1.0000 Uiso .
O15 O 0.840(2) 0.589(2) 0.8578(12) 0.030(6) 1.0000 Uiso .
O16 O 0.9908(19) 1.0183(19) 0.791(1) 0.021(5) 1.0000 Uiso .
O17 O 0.723(2) 1.147(2) 0.7453(11) 0.026(5) 1.0000 Uiso .
O18 O 0.151(2) 0.511(2) 0.8204(11) 0.027(5) 1.0000 Uiso .
O19 O 0.281(2) 0.883(2) 0.7609(12) 0.030(6) 1.0000 Uiso .
O20 O 0.321(2) 0.463(2) 0.8413(11) 0.024(5) 1.0000 Uiso .
O21 O 0.297(2) 0.694(2) 0.7688(11) 0.025(5) 1.0000 Uiso .
O22 O 0.507(2) 0.990(2) 0.7575(11) 0.027(5) 1.0000 Uiso .
O23 O 0.7724(18) 0.9750(19) 0.751(1) 0.018(5) 1.0000 Uiso .
O24 O 0.8789(19) 0.7954(19) 0.822(1) 0.020(5) 1.0000 Uiso .
O25 O 0.6155(19) 0.5336(19) 0.821(1) 0.021(5) 1.0000 Uiso .
O26 O 0.474(2) 0.631(2) 0.7888(11) 0.029(6) 1.0000 Uiso .
O27 O 0.5418(15) 0.8220(16) 0.7610(8) 0.006(4) 1.0000 Uiso .
O28 O 0.6768(19) 0.753(2) 0.782(1) 0.022(5) 1.0000 Uiso .
O29 O 0.421(2) 0.416(2) 0.7503(11) 0.024(5) 1.0000 Uiso .
O30 O 0.766(2) 0.625(2) 0.739(1) 0.023(5) 1.0000 Uiso .
O31 O 0.257(2) 0.493(2) 0.7219(12) 0.030(6) 1.0000 Uiso .
O32 O 0.839(2) 0.843(2) 0.7017(12) 0.030(6) 1.0000 Uiso .
O33 O 0.371(2) 0.815(2) 0.6726(11) 0.027(5) 1.0000 Uiso .
O34 O 0.618(2) 0.965(2) 0.6634(11) 0.027(5) 1.0000 Uiso .
O35 O 0.395(2) 0.239(2) 0.6758(11) 0.027(5) 1.0000 Uiso .
O36 O 0.788(2) 0.473(2) 0.6601(11) 0.025(5) 1.0000 Uiso .
O37 O 0.935(2) 0.898(2) 0.5919(11) 0.026(5) 1.0000 Uiso .
O38 O 0.673(2) 1.028(2) 0.542(1) 0.022(5) 1.0000 Uiso .
O39 O 0.227(2) 0.765(2) 0.5613(11) 0.024(5) 1.0000 Uiso .
O40 O 0.090(2) 0.389(2) 0.6199(12) 0.031(6) 1.0000 Uiso .
O41 O 0.5781(16) 0.4501(17) 0.6768(9) 0.011(4) 1.0000 Uiso .
O42 O 0.8297(17) 0.6809(17) 0.6305(9) 0.011(4) 1.0000 Uiso .
O43 O 0.7295(17) 0.8873(18) 0.6080(9) 0.014(4) 1.0000 Uiso .
O44 O 0.458(2) 0.880(2) 0.5674(12) 0.030(6) 1.0000 Uiso .
O45 O 0.2617(19) 0.6105(19) 0.620(1) 0.020(5) 1.0000 Uiso .
O46 O 0.2721(17) 0.3499(17) 0.6512(9) 0.012(4) 1.0000 Uiso .
O47 O 0.4327(16) 0.5431(16) 0.6459(8) 0.009(4) 1.0000 Uiso .
O48 O 0.6382(14) 0.6683(15) 0.6405(7) 0.002(3) 1.0000 Uiso .
O49 O 0.5011(16) 0.7333(16) 0.6127(8) 0.009(4) 1.0000 Uiso .
O50 O 0.4974(16) 0.5834(17) 0.5389(9) 0.010(4) 1.0000 Uiso .
O51 O 0.4240(19) 0.3643(19) 0.576(1) 0.021(5) 1.0000 Uiso .
O52 O 0.6461(18) 0.5006(18) 0.5666(9) 0.015(4) 1.0000 Uiso .
O53 O 0.260(2) 0.443(2) 0.5478(11) 0.027(5) 1.0000 Uiso .
O54 O 0.7318(17) 0.7273(17) 0.5313(9) 0.012(4) 1.0000 Uiso .
O55 O 0.338(2) 0.673(2) 0.5103(11) 0.029(6) 1.0000 Uiso .
O56 O 0.5788(18) 0.8140(18) 0.503(1) 0.017(5) 1.0000 Uiso .
O57 O 0.418(2) 0.740(2) 0.390(1) 0.023(5) 1.0000 Uiso .
Na1 Na 1.0000 1.0000 0.5000 0.041(5) 1.0000 Uiso .
Na2 Na 0.225(2) 0.942(2) 0.5505(12) 0.077(7) 1.0000 Uiso .
Na3 Na 0.931(2) 0.417(2) 0.6481(12) 0.077(7) 1.0000 Uiso .
O101 O 0.895(4) 0.432(4) 0.539(2) 0.080(12) 1.0000 Uiso .
O102 O 0.770(3) 0.236(3) 0.6219(18) 0.07(1) 1.0000 Uiso .
O103 O 0.355(4) 0.678(4) 0.236(2) 0.102(16) 1.0000 Uiso .
O104 O 0.806(3) 0.893(3) 0.4407(16) 0.057(9) 1.0000 Uiso .
O105 O 0.599(3) 0.957(3) 0.3826(14) 0.047(8) 1.0000 Uiso .
O106 O 0.061(3) 0.867(3) 0.4729(18) 0.07(1) 1.0000 Uiso .
O107 O 0.935(3) 0.400(3) 0.3332(17) 0.06(1) 1.0000 Uiso .
O108 O 0.639(4) 0.980(4) 0.081(2) 0.099(15) 1.0000 Uiso .
O109 O 0.077(5) 0.875(5) 0.348(3) 0.104(16) 1.0000 Uiso .
O110 O 0.042(3) 0.325(3) 0.4692(18) 0.07(1) 1.0000 Uiso .

loop_
_atom_site_aniso_label
_atom_site_aniso_U_11
_atom_site_aniso_U_22
_atom_site_aniso_U_33
_atom_site_aniso_U_23
_atom_site_aniso_U_13
_atom_site_aniso_U_12
W1 0.0304(8) 0.0361(9) 0.0176(6) -0.0020(6) 0.0051(5) 0.0166(7)
W2 0.0322(8) 0.040(1) 0.0133(6) 0.0012(5) 0.0026(5) 0.0180(7)
W3 0.0301(8) 0.0336(9) 0.0178(6) -0.0056(6) 0.0005(5) 0.0103(7)
W4 0.0176(7) 0.0248(8) 0.0215(6) 0.0039(5) 0.0069(5) 0.0082(6)
W5 0.0215(7) 0.0230(8) 0.0215(6) 0.0005(5) 0.0024(5) 0.0119(6)
W6 0.0225(8) 0.0194(8) 0.0218(6) -0.0033(5) 0.0014(5) 0.0070(6)
W7 0.0152(7) 0.0256(8) 0.0173(6) -0.0013(5) -0.0014(5) 0.0040(6)
W8 0.0197(7) 0.0314(9) 0.0143(6) 0.0032(5) -0.0008(5) 0.0130(7)
W9 0.0243(8) 0.0257(8) 0.0154(6) 0.0067(5) 0.0057(5) 0.0114(7)
W10 0.0114(6) 0.0171(7) 0.0197(6) 0.0040(5) 0.0029(5) 0.0060(6)
W11 0.0163(7) 0.0179(7) 0.0195(6) 0.0024(5) 0.0014(5) 0.0086(6)
W12 0.0147(7) 0.0142(7) 0.0194(6) 0.0030(5) 0.0017(5) 0.0049(6)
W13 0.0124(6) 0.0160(7) 0.0166(6) 0.0025(5) 0.0004(4) 0.0046(5)
W14 0.0130(6) 0.0167(7) 0.0148(5) 0.0043(5) 0.0011(4) 0.0073(5)
W15 0.0131(6) 0.0156(7) 0.0168(6) 0.0060(5) 0.0033(5) 0.0065(6)

loop_
_atom_type_symbol
_atom_type_scat_dispersion_real
_atom_type_scat_dispersion_imag
_atom_type_scat_Cromer_Mann_a1
_atom_type_scat_Cromer_Mann_b1
_atom_type_scat_Cromer_Mann_a2
_atom_type_scat_Cromer_Mann_b2
_atom_type_scat_Cromer_Mann_a3
_atom_type_scat_Cromer_Mann_b3
_atom_type_scat_Cromer_Mann_a4
_atom_type_scat_Cromer_Mann_b4
_atom_type_scat_Cromer_Mann_c
_atom_type_scat_source
'H   ' 0.0000 0.0000 0.4930 10.5109 0.3229 26.1257 0.1402 3.1424 0.0408 57.7998 0.0030 International_Tables_Vol_IV_Table_2.2B
'Co  ' 0.3494 0.9721 12.2841 4.2791 7.3409 0.2784 4.0034 13.5359 2.3488 71.1692 1.0118 International_Tables_Vol_IV_Table_2.2B
'Fe  ' 0.3463 0.8444 11.7695 4.7611 7.3573 0.3072 3.5222 15.3535 2.3045 76.8805 1.0369 International_Tables_Vol_IV_Table_2.2B
'Na  ' 0.0362 0.0249 4.7626 3.2850 3.1736 8.8422 1.2674 0.3136 1.1128 129.4240 0.6760 International_Tables_Vol_IV_Table_2.2B
'O   ' 0.0106 0.0060 3.0485 13.2771 2.2868 5.7011 1.5463 0.3239 0.8670 32.9089 0.2508 International_Tables_Vol_IV_Table_2.2B
'P   ' 0.1023 0.0942 6.4345 1.9067 4.1791 27.1570 1.7800 0.5260 1.4908 68.1645 1.1149 International_Tables_Vol_IV_Table_2.2B
'W   ' -0.8490 6.8722 29.0818 1.7203 15.4300 9.2259 14.4327 0.3217 5.1198 57.0560 9.8875 International_Tables_Vol_IV_Table_2.2B

loop_
_geom_angle_atom_site_label_1
_geom_angle_site_symmetry_1
_geom_angle_atom_site_label_2
_geom_angle_site_symmetry_2
_geom_angle_atom_site_label_3
_geom_angle_site_symmetry_3
_geom_angle
_geom_angle_publ_flag
O1 . W1 . O4 . 98.6(11) yes
O1 . W1 . O6 . 100.4(12) yes
O4 . W1 . O6 . 84.7(11) yes
O1 . W1 . O9 . 99.0(11) yes
O4 . W1 . O9 . 87.8(10) yes
O6 . W1 . O9 . 160.0(12) yes
O1 . W1 . O10 . 170.1(10) yes
O4 . W1 . O10 . 72.6(8) yes
O6 . W1 . O10 . 74.5(11) yes
O9 . W1 . O10 . 85.5(9) yes
O1 . W1 . O12 . 104.7(12) yes
O4 . W1 . O12 . 156.6(10) yes
O6 . W1 . O12 . 91.7(12) yes
O9 . W1 . O12 . 87.9(11) yes
O10 . W1 . O12 . 84.1(10) yes
O2 . W2 . O4 . 102.2(11) yes
O2 . W2 . O5 . 97.7(11) yes
O4 . W2 . O5 . 90.3(10) yes
O2 . W2 . O7 . 105.6(12) yes
O4 . W2 . O7 . 86.4(10) yes
O5 . W2 . O7 . 156.7(10) yes
O2 . W2 . O8 . 103.6(11) yes
O4 . W2 . O8 . 154.2(10) yes
O5 . W2 . O8 . 85.5(10) yes
O7 . W2 . O8 . 87.5(11) yes
O2 . W2 . O10 . 170.6(11) yes
O4 . W2 . O10 . 72.8(9) yes
O5 . W2 . O10 . 74.6(9) yes
O7 . W2 . O10 . 82.4(10) yes
O8 . W2 . O10 . 81.5(9) yes
O3 . W3 . O5 . 98.8(12) yes
O3 . W3 . O6 . 96.1(13) yes
O5 . W3 . O6 . 86.5(11) yes
O3 . W3 . O10 . 168.3(11) yes
O5 . W3 . O10 . 72.8(9) yes
O6 . W3 . O10 . 75.5(11) yes
O3 . W3 . O11 . 103.9(12) yes
O5 . W3 . O11 . 86.1(9) yes
O6 . W3 . O11 . 159.6(12) yes
O10 . W3 . O11 . 84.1(9) yes
O3 . W3 . O13 . 104.5(13) yes
O5 . W3 . O13 . 156.6(11) yes
O6 . W3 . O13 . 92.4(12) yes
O10 . W3 . O13 . 84.3(10) yes
O11 . W3 . O13 . 86.9(11) yes
O9 . W4 . O18 . 94.1(11) yes
O9 . W4 . O20 . 87.5(10) yes
O18 . W4 . O20 . 98.6(11) yes
O9 . W4 . O21 . 83.7(10) yes
O18 . W4 . O21 . 98.6(11) yes
O20 . W4 . O21 . 161.1(10) yes
O9 . W4 . O26 . 82.3(9) yes
O18 . W4 . O26 . 173.5(10) yes
O20 . W4 . O26 . 75.9(9) yes
O21 . W4 . O26 . 86.4(10) yes
O9 . W4 . O31 . 164.7(11) yes
O18 . W4 . O31 . 101.0(12) yes
O20 . W4 . O31 . 92.5(11) yes
O21 . W4 . O31 . 91.7(11) yes
O26 . W4 . O31 . 82.9(10) yes
O12 . W5 . O19 . 93.7(12) yes
O12 . W5 . O21 . 82.5(11) yes
O19 . W5 . O21 . 99.5(12) yes
O12 . W5 . O22 . 86.5(11) yes
O19 . W5 . O22 . 98.5(12) yes
O21 . W5 . O22 . 159.4(11) yes
O12 . W5 . O27 . 80.3(9) yes
O19 . W5 . O27 . 170.2(10) yes
O21 . W5 . O27 . 87.5(9) yes
O22 . W5 . O27 . 73.6(9) yes
O12 . W5 . O33 . 163.1(12) yes
O19 . W5 . O33 . 103.0(12) yes
O21 . W5 . O33 . 92.1(11) yes
O22 . W5 . O33 . 93.5(11) yes
O27 . W5 . O33 . 83.5(9) yes
O13 . W6 . O17 . 94.6(11) yes
O13 . W6 . O22 . 86.3(11) yes
O17 . W6 . O22 . 100.3(11) yes
O13 . W6 . O23 . 81.9(10) yes
O17 . W6 . O23 . 100.9(11) yes
O22 . W6 . O23 . 156.4(10) yes
O13 . W6 . O27 . 78.7(9) yes
O17 . W6 . O27 . 171.5(9) yes
O22 . W6 . O27 . 74.1(9) yes
O23 . W6 . O27 . 83.5(8) yes
O13 . W6 . O34 . 163.0(12) yes
O17 . W6 . O34 . 101.5(11) yes
O22 . W6 . O34 . 95.9(11) yes
O23 . W6 . O34 . 89.8(10) yes
O27 . W6 . O34 . 85.6(9) yes
O11 . W7 . O16 . 96.0(10) yes
O11 . W7 . O23 . 83.8(9) yes
O16 . W7 . O23 . 101.3(10) yes
O11 . W7 . O24 . 88.0(9) yes
O16 . W7 . O24 . 100.4(10) yes
O23 . W7 . O24 . 157.5(9) yes
O11 . W7 . O28 . 81.4(9) yes
O16 . W7 . O28 . 173.2(9) yes
O23 . W7 . O28 . 84.8(9) yes
O24 . W7 . O28 . 73.3(9) yes
O11 . W7 . O32 . 162.5(10) yes
O16 . W7 . O32 . 101.3(11) yes
O23 . W7 . O32 . 90.0(10) yes
O24 . W7 . O32 . 91.6(10) yes
O28 . W7 . O32 . 81.8(10) yes
O8 . W8 . O15 . 100.2(11) yes
O8 . W8 . O24 . 87.5(10) yes
O15 . W8 . O24 . 101.1(11) yes
O8 . W8 . O25 . 84.7(10) yes
O15 . W8 . O25 . 100.0(11) yes
O24 . W8 . O25 . 158.5(10) yes
O8 . W8 . O28 . 79.3(9) yes
O15 . W8 . O28 . 174.8(10) yes
O24 . W8 . O28 . 73.8(9) yes
O25 . W8 . O28 . 85.1(9) yes
O8 . W8 . O30 . 159.3(10) yes
O15 . W8 . O30 . 100.5(11) yes
O24 . W8 . O30 . 88.5(10) yes
O25 . W8 . O30 . 91.7(10) yes
O28 . W8 . O30 . 80.2(9) yes
O7 . W9 . O14 . 100.7(12) yes
O7 . W9 . O20 . 87.1(10) yes
O14 . W9 . O20 . 100.2(12) yes
O7 . W9 . O25 . 85.9(10) yes
O14 . W9 . O25 . 101.4(12) yes
O20 . W9 . O25 . 158.2(10) yes
O7 . W9 . O26 . 79.7(10) yes
O14 . W9 . O26 . 174.4(11) yes
O20 . W9 . O26 . 74.2(9) yes
O25 . W9 . O26 . 84.2(9) yes
O7 . W9 . O29 . 159.1(11) yes
O14 . W9 . O29 . 100.2(12) yes
O20 . W9 . O29 . 90.4(10) yes
O25 . W9 . O29 . 88.9(10) yes
O26 . W9 . O29 . 79.6(10) yes
O31 . W10 . O40 . 95.9(11) yes
O31 . W10 . O45 . 89.2(10) yes
O40 . W10 . O45 . 100.5(11) yes
O31 . W10 . O46 . 81.9(10) yes
O40 . W10 . O46 . 101.3(11) yes
O45 . W10 . O46 . 157.2(9) yes
O31 . W10 . O47 . 82.1(9) yes
O40 . W10 . O47 . 173.7(10) yes
O45 . W10 . O47 . 85.4(8) yes
O46 . W10 . O47 . 72.6(8) yes
O31 . W10 . O53 . 162.9(11) yes
O40 . W10 . O53 . 100.4(11) yes
O45 . W10 . O53 . 92.9(10) yes
O46 . W10 . O53 . 89.9(10) yes
O47 . W10 . O53 . 81.2(9) yes
O33 . W11 . O39 . 93.8(10) yes
O33 . W11 . O44 . 82.8(10) yes
O39 . W11 . O44 . 99.7(11) yes
O33 . W11 . O45 . 83.1(10) yes
O39 . W11 . O45 . 99.0(11) yes
O44 . W11 . O45 . 157.2(10) yes
O33 . W11 . O49 . 81.6(8) yes
O39 . W11 . O49 . 172.5(9) yes
O44 . W11 . O49 . 73.9(9) yes
O45 . W11 . O49 . 86.4(8) yes
O33 . W11 . O55 . 164.5(11) yes
O39 . W11 . O55 . 101.7(11) yes
O44 . W11 . O55 . 94.5(11) yes
O45 . W11 . O55 . 94.3(11) yes
O49 . W11 . O55 . 82.9(9) yes
O34 . W12 . O38 . 96.0(10) yes
O34 . W12 . O43 . 81.2(9) yes
O38 . W12 . O43 . 101.8(10) yes
O34 . W12 . O44 . 82.1(10) yes
O38 . W12 . O44 . 101.7(11) yes
O43 . W12 . O44 . 152.4(10) yes
O34 . W12 . O49 . 81.8(8) yes
O38 . W12 . O49 . 174.8(9) yes
O43 . W12 . O49 . 82.5(8) yes
O44 . W12 . O49 . 73.4(9) yes
O34 . W12 . O56 . 162.9(10) yes
O38 . W12 . O56 . 101.1(10) yes
O43 . W12 . O56 . 94.4(9) yes
O44 . W12 . O56 . 95.1(10) yes
O49 . W12 . O56 . 81.3(8) yes
O32 . W13 . O37 . 96.8(11) yes
O32 . W13 . O42 . 83.9(10) yes
O37 . W13 . O42 . 101.4(10) yes
O32 . W13 . O43 . 87.1(10) yes
O37 . W13 . O43 . 101.9(11) yes
O42 . W13 . O43 . 155.9(8) yes
O32 . W13 . O48 . 80.7(9) yes
O37 . W13 . O48 . 174.2(9) yes
O42 . W13 . O48 . 73.2(7) yes
O43 . W13 . O48 . 83.3(8) yes
O32 . W13 . O54 . 160.7(10) yes
O37 . W13 . O54 . 102.0(10) yes
O42 . W13 . O54 . 88.3(9) yes
O43 . W13 . O54 . 93.1(9) yes
O48 . W13 . O54 . 80.2(7) yes
O30 . W14 . O36 . 98.2(10) yes
O30 . W14 . O41 . 89.1(9) yes
O36 . W14 . O41 . 101.7(10) yes
O30 . W14 . O42 . 84.3(9) yes
O36 . W14 . O42 . 101.6(10) yes
O41 . W14 . O42 . 156.5(9) yes
O30 . W14 . O48 . 81.0(8) yes
O36 . W14 . O48 . 174.6(9) yes
O41 . W14 . O48 . 83.6(7) yes
O42 . W14 . O48 . 73.1(8) yes
O30 . W14 . O52 . 160.8(10) yes
O36 . W14 . O52 . 101.0(10) yes
O41 . W14 . O52 . 86.2(8) yes
O42 . W14 . O52 . 92.6(9) yes
O48 . W14 . O52 . 79.9(8) yes
O29 . W15 . O35 . 96.7(11) yes
O29 . W15 . O41 . 88.1(9) yes
O35 . W15 . O41 . 100.9(10) yes
O29 . W15 . O46 . 85.5(9) yes
O35 . W15 . O46 . 101.9(10) yes
O41 . W15 . O46 . 156.9(9) yes
O29 . W15 . O47 . 83.1(9) yes
O35 . W15 . O47 . 174.4(10) yes
O41 . W15 . O47 . 84.6(8) yes
O46 . W15 . O47 . 72.5(8) yes
O29 . W15 . O51 . 164.3(11) yes
O35 . W15 . O51 . 99.0(11) yes
O41 . W15 . O51 . 88.8(9) yes
O46 . W15 . O51 . 91.3(9) yes
O47 . W15 . O51 . 81.3(8) yes
O50 . Co1 . O50 2_666 80.8(8) yes
O50 . Co1 . O51 . 87.7(9) yes
O50 2_666 Co1 . O51 . 82.0(8) yes
O50 . Co1 . O52 2_666 79.7(8) yes
O50 2_666 Co1 . O52 2_666 85.1(8) yes
O51 . Co1 . O52 2_666 163.2(9) yes
O50 . Co1 . O53 . 90.6(9) yes
O50 2_666 Co1 . O53 . 171.4(9) yes
O51 . Co1 . O53 . 97.8(10) yes
O52 2_666 Co1 . O53 . 93.4(10) yes
O50 . Co1 . O54 2_666 170.4(8) yes
O50 2_666 Co1 . O54 2_666 89.7(8) yes
O51 . Co1 . O54 2_666 90.4(9) yes
O52 2_666 Co1 . O54 2_666 100.2(9) yes
O53 . Co1 . O54 2_666 98.9(10) yes
O50 . Fe1 . O51 2_666 80.3(8) yes
O50 . Fe1 . O52 2_666 77.3(8) yes
O51 2_666 Fe1 . O52 2_666 82.9(9) yes
O50 . Fe1 . O55 . 91.3(9) yes
O51 2_666 Fe1 . O55 . 171.2(10) yes
O52 2_666 Fe1 . O55 . 92.8(10) yes
O50 . Fe1 . O56 . 91.3(8) yes
O51 2_666 Fe1 . O56 . 90.0(9) yes
O52 2_666 Fe1 . O56 . 167.4(9) yes
O55 . Fe1 . O56 . 92.8(10) yes
O50 . Fe1 . O57 . 179.6(8) yes
O51 2_666 Fe1 . O57 . 99.3(9) yes
O52 2_666 Fe1 . O57 . 102.5(9) yes
O55 . Fe1 . O57 . 89.1(10) yes
O56 . Fe1 . O57 . 88.9(9) yes
O10 . P1 . O26 . 109.1(14) yes
O10 . P1 . O27 . 107.2(12) yes
O26 . P1 . O27 . 111.8(13) yes
O10 . P1 . O28 . 108.0(13) yes
O26 . P1 . O28 . 110.5(14) yes
O27 . P1 . O28 . 110.1(12) yes
O47 . P2 . O48 . 112.7(11) yes
O47 . P2 . O49 . 109.9(12) yes
O48 . P2 . O49 . 109.1(11) yes
O47 . P2 . O50 . 106.9(11) yes
O48 . P2 . O50 . 110.6(11) yes
O49 . P2 . O50 . 107.5(11) yes
W1 . O4 . W2 . 124.3(11) yes
W2 . O5 . W3 . 121.4(12) yes
W1 . O6 . W3 . 118.8(15) yes
W2 . O7 . W9 . 150.8(14) yes
W2 . O8 . W8 . 152.5(14) yes
W1 . O9 . W4 . 148.0(13) yes
W1 . O10 . W2 . 90.3(7) yes
W1 . O10 . W3 . 91.1(8) yes
W2 . O10 . W3 . 90.9(8) yes
W1 . O10 . P1 . 124.2(13) yes
W2 . O10 . P1 . 125.1(14) yes
W3 . O10 . P1 . 124.8(13) yes
W3 . O11 . W7 . 150.2(13) yes
W1 . O12 . W5 . 149.9(16) yes
W3 . O13 . W6 . 151.5(16) yes
W4 . O20 . W9 . 120.8(12) yes
W4 . O21 . W5 . 152.1(14) yes
W5 . O22 . W6 . 121.4(14) yes
W6 . O23 . W7 . 155.1(12) yes
W7 . O24 . W8 . 122.4(12) yes
W8 . O25 . W9 . 152.9(14) yes
W4 . O26 . W9 . 88.6(9) yes
W4 . O26 . P1 . 128.4(15) yes
W9 . O26 . P1 . 127.7(14) yes
W5 . O27 . W6 . 89.4(7) yes
W5 . O27 . P1 . 128.7(10) yes
W6 . O27 . P1 . 131.3(11) yes
W7 . O28 . W8 . 90.1(8) yes
W7 . O28 . P1 . 128.7(14) yes
W8 . O28 . P1 . 127.1(13) yes
W9 . O29 . W15 . 163.9(14) yes
W8 . O30 . W14 . 159.6(14) yes
W4 . O31 . W10 . 162.4(16) yes
W7 . O32 . W13 . 162.8(16) yes
W5 . O33 . W11 . 166.5(15) yes
W6 . O34 . W12 . 167.6(15) yes
W14 . O41 . W15 . 152.8(11) yes
W13 . O42 . W14 . 123.5(11) yes
W12 . O43 . W13 . 147.7(12) yes
W11 . O44 . W12 . 121.3(14) yes
W10 . O45 . W11 . 146.9(13) yes
W10 . O46 . W15 . 124.1(11) yes
W10 . O47 . W15 . 90.5(7) yes
W10 . O47 . P2 . 129.2(11) yes
W15 . O47 . P2 . 126.6(11) yes
W13 . O48 . W14 . 90.0(6) yes
W13 . O48 . P2 . 128.2(10) yes
W14 . O48 . P2 . 125.3(10) yes
W11 . O49 . W12 . 89.7(7) yes
W11 . O49 . P2 . 128.8(11) yes
W12 . O49 . P2 . 128.4(11) yes
Co1 . O50 . Co1 2_666 99.2(8) yes
Co1 . O50 . Fe1 . 95.3(8) yes
Co1 2_666 O50 . Fe1 . 94.0(7) yes
Co1 . O50 . P2 . 122.1(11) yes
Co1 2_666 O50 . P2 . 119.4(11) yes
Fe1 . O50 . P2 . 120.6(12) yes
W15 . O51 . Co1 . 133.5(13) yes
W15 . O51 . Fe1 2_666 121.5(12) yes
Co1 . O51 . Fe1 2_666 102.8(10) yes
W14 . O52 . Co1 2_666 132.4(12) yes
W14 . O52 . Fe1 2_666 121.0(11) yes
Co1 2_666 O52 . Fe1 2_666 106.3(9) yes
W10 . O53 . Co1 . 138.3(14) yes
W13 . O54 . Co1 2_666 139.3(11) yes
W11 . O55 . Fe1 . 136.6(14) yes
W12 . O56 . Fe1 . 137.9(12) yes

loop_
_geom_bond_atom_site_label_1
_geom_bond_site_symmetry_1
_geom_bond_atom_site_label_2
_geom_bond_site_symmetry_2
_geom_bond_distance
_geom_bond_publ_flag
W1 . O1 . 1.68(2) yes
W1 . O4 . 1.93(2) yes
W1 . O6 . 1.98(3) yes
W1 . O9 . 1.87(2) yes
W1 . O10 . 2.37(2) yes
W1 . O12 . 1.91(3) yes
W2 . O2 . 1.70(3) yes
W2 . O4 . 1.89(2) yes
W2 . O5 . 1.86(2) yes
W2 . O7 . 1.85(3) yes
W2 . O8 . 1.86(2) yes
W2 . O10 . 2.39(2) yes
W3 . O3 . 1.66(3) yes
W3 . O5 . 2.02(2) yes
W3 . O6 . 1.94(3) yes
W3 . O10 . 2.36(2) yes
W3 . O11 . 1.87(2) yes
W3 . O13 . 1.84(3) yes
W4 . O9 . 1.96(2) yes
W4 . O18 . 1.68(2) yes
W4 . O20 . 1.90(2) yes
W4 . O21 . 1.90(2) yes
W4 . O26 . 2.37(3) yes
W4 . O31 . 1.85(2) yes
W5 . O12 . 1.93(3) yes
W5 . O19 . 1.68(3) yes
W5 . O21 . 1.89(2) yes
W5 . O22 . 1.91(3) yes
W5 . O27 . 2.372(19) yes
W5 . O33 . 1.78(2) yes
W6 . O13 . 2.00(3) yes
W6 . O17 . 1.67(3) yes
W6 . O22 . 1.90(3) yes
W6 . O23 . 1.93(2) yes
W6 . O27 . 2.353(19) yes
W6 . O34 . 1.77(2) yes
W7 . O11 . 1.95(2) yes
W7 . O16 . 1.75(2) yes
W7 . O23 . 1.84(2) yes
W7 . O24 . 1.96(2) yes
W7 . O28 . 2.33(2) yes
W7 . O32 . 1.85(2) yes
W8 . O8 . 1.94(2) yes
W8 . O15 . 1.76(3) yes
W8 . O24 . 1.85(2) yes
W8 . O25 . 1.90(2) yes
W8 . O28 . 2.38(2) yes
W8 . O30 . 1.84(2) yes
W9 . O7 . 1.95(2) yes
W9 . O14 . 1.69(3) yes
W9 . O20 . 1.94(2) yes
W9 . O25 . 1.86(2) yes
W9 . O26 . 2.40(3) yes
W9 . O29 . 1.86(2) yes
W10 . O31 . 1.96(2) yes
W10 . O40 . 1.74(3) yes
W10 . O45 . 1.93(2) yes
W10 . O46 . 1.90(2) yes
W10 . O47 . 2.340(19) yes
W10 . O53 . 1.81(2) yes
W11 . O33 . 2.05(2) yes
W11 . O39 . 1.70(2) yes
W11 . O44 . 1.90(3) yes
W11 . O45 . 1.87(2) yes
W11 . O49 . 2.333(19) yes
W11 . O55 . 1.74(2) yes
W12 . O34 . 2.06(2) yes
W12 . O38 . 1.69(2) yes
W12 . O43 . 1.89(2) yes
W12 . O44 . 1.89(3) yes
W12 . O49 . 2.358(19) yes
W12 . O56 . 1.75(2) yes
W13 . O32 . 1.94(2) yes
W13 . O37 . 1.71(2) yes
W13 . O42 . 1.95(2) yes
W13 . O43 . 1.87(2) yes
W13 . O48 . 2.329(17) yes
W13 . O54 . 1.850(19) yes
W14 . O30 . 1.96(2) yes
W14 . O36 . 1.71(2) yes
W14 . O41 . 1.886(19) yes
W14 . O42 . 1.85(2) yes
W14 . O48 . 2.399(18) yes
W14 . O52 . 1.91(2) yes
W15 . O29 . 1.91(2) yes
W15 . O35 . 1.72(3) yes
W15 . O41 . 1.89(2) yes
W15 . O46 . 1.88(2) yes
W15 . O47 . 2.36(2) yes
W15 . O51 . 1.86(2) yes
Co1 . O50 . 2.15(2) yes
Co1 . O50 2_666 2.19(2) yes
Co1 . O51 . 1.99(2) yes
Co1 . O52 2_666 1.95(2) yes
Co1 . O53 . 1.92(2) yes
Co1 . O54 2_666 1.88(2) yes
Fe1 . O50 . 2.17(2) yes
Fe1 . O51 2_666 2.09(2) yes
Fe1 . O52 2_666 2.04(2) yes
Fe1 . O55 . 2.03(3) yes
Fe1 . O56 . 2.02(2) yes
Fe1 . O57 . 2.06(2) yes
P1 . O10 . 1.52(2) yes
P1 . O26 . 1.50(3) yes
P1 . O27 . 1.48(2) yes
P1 . O28 . 1.53(2) yes
P2 . O47 . 1.51(2) yes
P2 . O48 . 1.506(19) yes
P2 . O49 . 1.53(2) yes
P2 . O50 . 1.60(2) yes
